data_7705878
loop_
_publ_author_name
'Lavrova, Maria A.'
'Mishurinskiy, Sergey A.'
'Smirnov, Daniil E.'
'Kalle, Paulina'
'Krivogina, Ekaterina V.'
'Kozyukhin, Sergey A.'
'Emets, Viktor V.'
'Mariasina, Sofia S.'
'Dolzhenko, Vladimir D.'
'Bezzubov, Stanislav I.'

_publ_section_title
;
 Cyclometalated Ru(II) complexes with tunable redox and optical properties
 for dye-sensitized solar cells.
;
_journal_issue 46
_journal_name_full 'Dalton transactions (Cambridge, England : 2003)'
_journal_page_first 16935
_journal_page_last 16945
_journal_paper_doi 10.1039/d0dt03564e
_journal_volume 49
_journal_year 2020
_chemical_formula_moiety '1.5(C47 H37 N6 O8 Ru), 1.5(F6 P), C H2 Cl2'
_chemical_formula_sum 'C71.5 H57.5 Cl2 F9 N9 O12 P1.5 Ru1.5'
_chemical_formula_weight 1674.72
_space_group_crystal_system monoclinic
_space_group_IT_number 15
_space_group_name_Hall '-C 2yc'
_space_group_name_H-M_alt 'C 1 2/c 1'
_atom_sites_solution_hydrogens geom
_atom_sites_solution_primary dual
_audit_creation_date 2020-03-03
_audit_creation_method
;
Olex2 1.3
(compiled Nov 21 2019 18:26:39 for OlexSys, GUI svn.r6003)
;
_audit_update_record
;
2020-03-03 deposited with the CCDC.	2020-10-28 downloaded from the CCDC.
;
_cell_angle_alpha 90
_cell_angle_beta 102.3941(15)
_cell_angle_gamma 90
_cell_formula_units_Z 8
_cell_length_a 53.215(3)
_cell_length_b 12.7933(6)
_cell_length_c 21.3714(9)
_cell_measurement_reflns_used 9989
_cell_measurement_temperature 150
_cell_measurement_theta_max 30.34
_cell_measurement_theta_min 2.48
_cell_volume 14210.5(12)
_computing_cell_refinement 'APEX3 v.2017.3_0 (Bruker AXS, 2017)'
_computing_data_collection 'APEX3 v.2017.3_0 (Bruker AXS, 2017)'
_computing_data_reduction 'SAINT v8.38A (Bruker AXS, 2016)'
_computing_molecular_graphics 'Olex2 1.3 (Dolomanov et al., 2009)'
_computing_publication_material 'Olex2 1.3 (Dolomanov et al., 2009)'
_computing_structure_refinement 'SHELXL 2018/3 (Sheldrick, 2015)'
_computing_structure_solution 'SHELXT  (Sheldrick, 2015)'
_diffrn_ambient_temperature 150
_diffrn_detector 'Bruker PHOTON 100 CMOS'
_diffrn_detector_area_resol_mean 10.4
_diffrn_detector_type 'CMOS sensor'
_diffrn_measured_fraction_theta_full 0.998
_diffrn_measured_fraction_theta_max 0.998
_diffrn_measurement_device '3-circle diffractometer'
_diffrn_measurement_device_type 'Bruker APEX-II CCD'
_diffrn_measurement_method \w-scan
_diffrn_radiation_monochromator 'focusing mirrors'
_diffrn_radiation_probe x-ray
_diffrn_radiation_type MoK\a
_diffrn_radiation_wavelength 0.71073
_diffrn_reflns_av_R_equivalents 0.0349
_diffrn_reflns_av_unetI/netI 0.0317
_diffrn_reflns_Laue_measured_fraction_full 0.998
_diffrn_reflns_Laue_measured_fraction_max 0.998
_diffrn_reflns_limit_h_max 62
_diffrn_reflns_limit_h_min -62
_diffrn_reflns_limit_k_max 14
_diffrn_reflns_limit_k_min -14
_diffrn_reflns_limit_l_max 24
_diffrn_reflns_limit_l_min -24
_diffrn_reflns_number 55769
_diffrn_reflns_point_group_measured_fraction_full 0.998
_diffrn_reflns_point_group_measured_fraction_max 0.998
_diffrn_reflns_theta_full 24.500
_diffrn_reflns_theta_max 24.500
_diffrn_reflns_theta_min 1.639
_diffrn_source 'microfocus sealed X-ray tube'
_diffrn_source_current 30.0
_diffrn_source_power 1.5
_diffrn_source_type 'Incoatec I\mS microsource'
_diffrn_source_voltage 50.0
_diffrn_standards_number 0
_exptl_absorpt_coefficient_mu 0.525
_exptl_absorpt_correction_T_max 1.0000
_exptl_absorpt_correction_T_min 0.8198
_exptl_absorpt_correction_type multi-scan
_exptl_absorpt_process_details
'SADABS-2016/2 (Bruker,2016/2) was used for absorption correction. wR2(int) was 0.0752 before and 0.0544 after correction. The Ratio of minimum to maximum transmission is 0.8198. The \l/2 correction factor is Not present.'
_exptl_crystal_colour black
_exptl_crystal_colour_primary black
_exptl_crystal_density_diffrn 1.566
_exptl_crystal_description block
_exptl_crystal_F_000 6792
_exptl_crystal_recrystallization_method 'Re-crystallisation from solvent: CH2Cl2, heptane'
_exptl_crystal_size_max 0.18
_exptl_crystal_size_mid 0.15
_exptl_crystal_size_min 0.08
_refine_diff_density_max 1.085
_refine_diff_density_min -1.440
_refine_diff_density_rms 0.097
_refine_ls_extinction_method none
_refine_ls_goodness_of_fit_ref 1.190
_refine_ls_hydrogen_treatment constr
_refine_ls_matrix_type full
_refine_ls_number_parameters 951
_refine_ls_number_reflns 11798
_refine_ls_number_restraints 2
_refine_ls_restrained_S_all 1.192
_refine_ls_R_factor_all 0.0811
_refine_ls_R_factor_gt 0.0735
_refine_ls_shift/su_max 0.001
_refine_ls_shift/su_mean 0.000
_refine_ls_structure_factor_coef Fsqd
_refine_ls_weighting_details 'w=1/[\s^2^(Fo^2^)+(0.0358P)^2^+169.6408P] where P=(Fo^2^+2Fc^2^)/3'
_refine_ls_weighting_scheme calc
_refine_ls_wR_factor_gt 0.1573
_refine_ls_wR_factor_ref 0.1610
_reflns_Friedel_coverage 0.000
_reflns_number_gt 10659
_reflns_number_total 11798
_reflns_threshold_expression 'I > 2\s(I)'
_cod_data_source_file d0dt03564e2.cif
_cod_data_source_block ml-sm10
_cod_depositor_comments
;
The following automatic conversions were performed:

data item '_diffrn_radiation_probe' value 'X-ray' was changed to
'x-ray' in accordance with the
/home/data/users/saulius/crontab/automatic-downloads/rss-feeds/RSC/lib/dictionaries/cif_core.dic
dictionary named 'cif_core.dic' version 2.4.2 last updated on
2011-04-26.

Automatic conversion script
Id: cif_fix_values 7556 2019-12-06 15:28:31Z antanas 
;
_cod_original_cell_volume 14210.4(11)
_cod_original_formula_sum 'C71.50 H57.50 Cl2 F9 N9 O12 P1.50 Ru1.50'
_cod_database_code 7705878
_shelx_shelxl_version_number 2018/3
_shelx_space_group_comment
;
The symmetry employed for this shelxl refinement is uniquely defined
by the following loop, which should always be used as a source of
symmetry information in preference to the above space-group names.
They are only intended as comments.
;
_shelx_estimated_absorpt_t_max 0.959
_shelx_estimated_absorpt_t_min 0.911
_computing.bruker_data_scaling 'SADABS V2012/1 (Bruker AXS Inc.)'

_olex2_refinement_description
;
1. Fixed Uiso
 At 1.2 times of:
  All C(H) groups, All C(H,H,H,H) groups
 At 1.5 times of:
  All C(H,H,H) groups
2. Restrained distances
 Ru2-Ru2_$1
 0.3 with sigma of 0.02
 Cl2-C81 \\sim Cl3-C81
 with sigma of 0.02
3. Uiso/Uaniso restraints and constraints
Uanis(N7) = Uanis(C66)
Uanis(Cl3) = Uanis(Cl2)
Uanis(C63) = Uanis(C64) = Uanis(C65) = Uanis(C66) = Uanis(C61) = Uanis(C62) =
Uanis(N8) = Uanis(C54) = Uanis(N7)
Uanis(C53) = Uanis(C52) = Uanis(C51) = Uanis(C50) = Uanis(C49) = Uanis(C48)
Uanis(C60) = Uanis(C58) = Uanis(C57) = Uanis(C56) = Uanis(C55)
Uanis(C59) = Uanis(C60) = Uanis(C55) = Uanis(C57) = Uanis(C58)
Uanis(Cl3) = Uanis(Cl2) = Uanis(Cl1)
4. Others
 Fixed Sof: Ru2(0.5) Cl3(0.5) H81C(0.5) H81D(0.5) H81A(0.5) H81B(0.5) C61(0.5)
 C50(0.5) H50(0.5) C64(0.5) H64(0.5) N7(0.5) C56(0.5) H56(0.5) N8(0.5) C66(0.5)
 C51(0.5) H51(0.5) C63(0.5) H63(0.5) C55(0.5) C53(0.5) C48(0.5) C62(0.5)
 H62(0.5) C60(0.5) H60(0.5) C49(0.5) H49(0.5) Cl2(0.5) C52(0.5) H52(0.5)
 C65(0.5) H65(0.5) C58(0.5) H58(0.5) C57(0.5) H57(0.5) C59(0.5) H59(0.5)
5.a Secondary CH2 refined with riding coordinates:
 C81(H81C,H81D), C81(H81A,H81B)
5.b Aromatic/amide H refined with riding coordinates:
 C73(H73), C37(H37), C23(H23), C21(H21), C42(H42), C35(H35), C26(H26),
 C18(H18), C29(H29), C5(H5), C28(H28), C70(H70), C2(H2), C20(H20), C68(H68),
 C43(H43), C75(H75), C40(H40), C17(H17), C34(H34), C76(H76), C9(H9), C16(H16),
 C3(H3), C67(H67), C15(H15), C11(H11), C12(H12), C13(H13), C4(H4), C10(H10),
 C50(H50), C64(H64), C56(H56), C51(H51), C63(H63), C62(H62), C60(H60), C49(H49),
  C52(H52), C65(H65), C58(H58), C57(H57), C59(H59)
5.c Idealised Me refined as rotating group:
 C45(H45A,H45B,H45C), C31(H31A,H31B,H31C), C80(H80A,H80B,H80C), C78(H78A,H78B,
 H78C), C47(H47A,H47B,H47C), C33(H33A,H33B,H33C)
;
_olex2_submission_special_instructions 'No special instructions were received'

loop_
_space_group_symop_operation_xyz
'x, y, z'
'-x, y, -z+1/2'
'x+1/2, y+1/2, z'
'-x+1/2, y+1/2, -z+1/2'
'-x, -y, -z'
'x, -y, z-1/2'
'-x+1/2, -y+1/2, -z'
'x+1/2, -y+1/2, z-1/2'

loop_
_atom_site_label
_atom_site_type_symbol
_atom_site_fract_x
_atom_site_fract_y
_atom_site_fract_z
_atom_site_U_iso_or_equiv
_atom_site_adp_type
_atom_site_occupancy
_atom_site_site_symmetry_order
_atom_site_calc_flag
_atom_site_refinement_flags_posn
_atom_site_refinement_flags_adp
_atom_site_refinement_flags_occupancy
_atom_site_disorder_assembly
_atom_site_disorder_group
Ru1 Ru 0.34944(2) 0.16715(3) 0.43783(2) 0.02254(13) Uani 1 1 d . . . . .
Ru2 Ru 0.49591(6) 0.35385(6) 0.7477(3) 0.0213(6) Uani 0.5 1 d D . P A -1
P1 P 0.66884(3) 0.50262(14) 0.34155(8) 0.0414(4) Uani 1 1 d . . . . .
P2 P 0.500000 0.000000 0.500000 0.0451(6) Uani 1 2 d S . P . .
Cl3 Cl 0.2760(2) 0.7996(7) 0.0772(4) 0.1132(10) Uani 0.5 1 d D . P B 2
Cl1 Cl 0.28958(6) 0.8723(3) 0.21348(15) 0.1132(10) Uani 1 1 d . . . . .
O1 O 0.32941(8) 0.1207(3) 0.10028(18) 0.0369(10) Uani 1 1 d . . . . .
O10 O 0.44946(8) 0.2250(3) 0.43500(17) 0.0341(10) Uani 1 1 d . . . . .
F9 F 0.52059(8) -0.0419(3) 0.4615(2) 0.0563(11) Uani 1 1 d . . . . .
O2 O 0.29380(7) 0.2009(3) 0.11693(17) 0.0322(9) Uani 1 1 d . . . . .
F2 F 0.69269(8) 0.4873(4) 0.3093(2) 0.0594(11) Uani 1 1 d . . . . .
O8 O 0.39471(7) 0.2908(3) 0.75610(17) 0.0314(9) Uani 1 1 d . . . . .
O7 O 0.36672(9) 0.1687(4) 0.77252(18) 0.0453(12) Uani 1 1 d . . . . .
N5 N 0.37621(8) 0.2815(3) 0.45155(19) 0.0201(9) Uani 1 1 d . . . . .
N3 N 0.34195(8) 0.1681(3) 0.33959(19) 0.0204(9) Uani 1 1 d . . . . .
O9 O 0.47895(9) 0.3374(4) 0.41285(19) 0.0454(11) Uani 1 1 d . . . . .
N1 N 0.32644(9) 0.0349(4) 0.4298(2) 0.0268(10) Uani 1 1 d . . . . .
N2 N 0.32183(9) -0.1375(4) 0.4141(2) 0.0291(11) Uani 1 1 d . . . . .
N6 N 0.35643(8) 0.1814(3) 0.53401(19) 0.0211(9) Uani 1 1 d . . . . .
F6 F 0.66148(10) 0.6067(4) 0.3008(2) 0.0714(14) Uani 1 1 d . . . . .
O4 O 0.26126(8) 0.5412(4) 0.29000(19) 0.0429(11) Uani 1 1 d . . . . .
O6 O 0.43654(9) 0.5587(4) 0.55295(19) 0.0423(11) Uani 1 1 d . . . . .
O12 O 0.41032(8) -0.0291(4) 0.63435(19) 0.0424(11) Uani 1 1 d . . . . .
F5 F 0.64486(9) 0.5181(4) 0.3739(2) 0.0745(14) Uani 1 1 d . . . . .
N9 N 0.47138(9) 0.2414(4) 0.7377(2) 0.0279(10) Uani 1 1 d . . . . .
N4 N 0.31961(8) 0.2805(3) 0.41563(19) 0.0219(9) Uani 1 1 d . . . . .
C7 C 0.33943(10) -0.0569(4) 0.4281(2) 0.0191(11) Uani 1 1 d . . . . .
N10 N 0.49052(10) 0.3433(3) 0.6529(2) 0.0338(12) Uani 1 1 d . . . . .
O3 O 0.26132(10) 0.5916(4) 0.3902(2) 0.0502(13) Uani 1 1 d . . . . .
C24 C 0.32283(10) 0.2347(4) 0.3092(2) 0.0199(11) Uani 1 1 d . . . . .
O11 O 0.40889(10) -0.0542(5) 0.7368(2) 0.0596(15) Uani 1 1 d . . . . .
O5 O 0.44057(10) 0.5679(4) 0.4516(2) 0.0595(15) Uani 1 1 d . . . . .
C38 C 0.37434(10) 0.2536(4) 0.5606(2) 0.0215(11) Uani 1 1 d . . . . .
F7 F 0.50476(11) 0.1139(4) 0.4777(3) 0.0875(17) Uani 1 1 d . . . . .
C39 C 0.38511(10) 0.3134(4) 0.5135(2) 0.0210(11) Uani 1 1 d . . . . .
C72 C 0.47161(11) 0.2728(4) 0.6280(3) 0.0283(13) Uani 1 1 d . . . . .
F8 F 0.52188(9) 0.0141(5) 0.5622(2) 0.0894(18) Uani 1 1 d . . . . .
C73 C 0.46390(11) 0.2569(4) 0.5626(3) 0.0285(12) Uani 1 1 d . . . . .
H73 H 0.450578 0.208333 0.546409 0.034 Uiso 1 1 calc R U . . .
C37 C 0.38148(10) 0.2687(4) 0.6262(2) 0.0212(11) Uani 1 1 d . . . . .
H37 H 0.393964 0.319945 0.643491 0.025 Uiso 1 1 calc R U . . .
F1 F 0.68584(10) 0.5681(5) 0.3969(2) 0.0859(16) Uani 1 1 d . . . . .
C23 C 0.31486(10) 0.2359(4) 0.2432(2) 0.0204(11) Uani 1 1 d . . . . .
H23 H 0.301485 0.281670 0.223138 0.025 Uiso 1 1 calc R U . . .
C71 C 0.46122(11) 0.2135(4) 0.6758(3) 0.0274(12) Uani 1 1 d . . . . .
C25 C 0.31142(10) 0.3013(4) 0.3519(2) 0.0201(11) Uani 1 1 d . . . . .
C44 C 0.37656(11) 0.2190(4) 0.7373(3) 0.0279(12) Uani 1 1 d . . . . .
F4 F 0.65183(9) 0.4383(4) 0.2833(3) 0.0823(15) Uani 1 1 d . . . . .
C22 C 0.32652(10) 0.1696(4) 0.2061(2) 0.0229(11) Uani 1 1 d . . . . .
C36 C 0.37016(10) 0.2080(4) 0.6660(2) 0.0230(11) Uani 1 1 d . . . . .
C21 C 0.34659(10) 0.1072(4) 0.2367(2) 0.0249(12) Uani 1 1 d . . . . .
H21 H 0.355511 0.064172 0.212480 0.030 Uiso 1 1 calc R U . . .
F3 F 0.67575(12) 0.3980(4) 0.3799(3) 0.0929(19) Uani 1 1 d . . . . .
C42 C 0.40363(11) 0.4066(4) 0.4174(2) 0.0260(12) Uani 1 1 d . . . . .
H42 H 0.410065 0.437137 0.383429 0.031 Uiso 1 1 calc R U . . .
C35 C 0.35161(11) 0.1356(4) 0.6391(3) 0.0259(12) Uani 1 1 d . . . . .
H35 H 0.343214 0.094783 0.665602 0.031 Uiso 1 1 calc R U . . .
C74 C 0.47555(11) 0.3115(4) 0.5210(3) 0.0262(12) Uani 1 1 d . . . . .
C30 C 0.31730(10) 0.1613(4) 0.1351(2) 0.0241(12) Uani 1 1 d . . . . .
C26 C 0.29406(10) 0.3798(4) 0.3297(2) 0.0235(11) Uani 1 1 d . . . . .
H26 H 0.288511 0.392263 0.285013 0.028 Uiso 1 1 calc R U . . .
C6 C 0.36678(11) -0.0530(4) 0.4393(3) 0.0270(12) Uani 1 1 d . . . . .
C79 C 0.46870(11) 0.2933(4) 0.4505(3) 0.0296(13) Uani 1 1 d . . . . .
C18 C 0.27912(11) 0.0749(4) 0.4163(3) 0.0284(12) Uani 1 1 d . . . . .
H18 H 0.280688 0.148152 0.423442 0.034 Uiso 1 1 calc R U . . .
C69 C 0.43492(11) 0.0817(5) 0.7092(3) 0.0297(13) Uani 1 1 d . . . . .
C1 C 0.37669(11) 0.0487(5) 0.4487(2) 0.0285(13) Uani 1 1 d . . . . .
C27 C 0.28485(10) 0.4401(4) 0.3737(3) 0.0261(12) Uani 1 1 d . . . . .
C29 C 0.30970(10) 0.3372(4) 0.4575(2) 0.0240(11) Uani 1 1 d . . . . .
H29 H 0.314857 0.321697 0.501920 0.029 Uiso 1 1 calc R U . . .
C5 C 0.38301(11) -0.1384(5) 0.4426(3) 0.0322(13) Uani 1 1 d . . . . .
H5 H 0.375772 -0.206301 0.435199 0.039 Uiso 1 1 calc R U . . .
C28 C 0.29234(10) 0.4171(4) 0.4386(3) 0.0270(12) Uani 1 1 d . . . . .
H28 H 0.285629 0.455661 0.469282 0.032 Uiso 1 1 calc R U . . .
C70 C 0.44343(11) 0.1339(4) 0.6612(3) 0.0288(13) Uani 1 1 d . . . . .
H70 H 0.436987 0.114920 0.617704 0.035 Uiso 1 1 calc R U . . .
C2 C 0.40365(10) 0.0584(5) 0.4640(3) 0.0294(13) Uani 1 1 d . . . . .
H2 H 0.410846 0.126346 0.471875 0.035 Uiso 1 1 calc R U . . .
C20 C 0.35363(11) 0.1078(4) 0.3031(3) 0.0266(12) Uani 1 1 d . . . . .
H20 H 0.367299 0.063700 0.323555 0.032 Uiso 1 1 calc R U . . .
C68 C 0.44490(12) 0.1119(5) 0.7725(3) 0.0339(14) Uani 1 1 d . . . . .
H68 H 0.439318 0.078557 0.806826 0.041 Uiso 1 1 calc R U . . .
C43 C 0.38594(11) 0.3282(4) 0.4050(2) 0.0270(12) Uani 1 1 d . . . . .
H43 H 0.380193 0.305368 0.362000 0.032 Uiso 1 1 calc R U . . .
C75 C 0.49498(13) 0.3815(4) 0.5462(3) 0.0347(14) Uani 1 1 d . . . . .
H75 H 0.503581 0.418971 0.518631 0.042 Uiso 1 1 calc R U . . .
C8 C 0.32884(11) -0.2469(4) 0.4142(3) 0.0269(12) Uani 1 1 d . . . . .
C14 C 0.29735(10) -0.0991(4) 0.4065(2) 0.0214(11) Uani 1 1 d . . . . .
C46 C 0.43131(11) 0.5297(5) 0.4922(3) 0.0308(13) Uani 1 1 d . . . . .
C41 C 0.41228(10) 0.4421(4) 0.4800(2) 0.0245(12) Uani 1 1 d . . . . .
C19 C 0.30059(10) 0.0115(5) 0.4175(2) 0.0293(13) Uani 1 1 d . . . . .
C40 C 0.40261(10) 0.3943(4) 0.5283(2) 0.0232(11) Uani 1 1 d . . . . .
H40 H 0.408007 0.417127 0.571354 0.028 Uiso 1 1 calc R U . . .
C17 C 0.25532(12) 0.0252(5) 0.4039(3) 0.0384(15) Uani 1 1 d . . . . .
H17 H 0.240346 0.065718 0.403823 0.046 Uiso 1 1 calc R U . . .
C34 C 0.34547(11) 0.1234(4) 0.5739(3) 0.0267(12) Uani 1 1 d . . . . .
H34 H 0.333050 0.072232 0.556006 0.032 Uiso 1 1 calc R U . . .
C76 C 0.50178(14) 0.3967(4) 0.6116(3) 0.0381(15) Uani 1 1 d . . . . .
H76 H 0.514797 0.446224 0.628223 0.046 Uiso 1 1 calc R U . . .
C77 C 0.41669(11) -0.0074(5) 0.6963(3) 0.0357(14) Uani 1 1 d . . . . .
C9 C 0.33607(12) -0.2985(5) 0.4719(3) 0.0382(15) Uani 1 1 d . . . . .
H9 H 0.335573 -0.263263 0.510712 0.046 Uiso 1 1 calc R U . . .
C16 C 0.25257(12) -0.0820(5) 0.3917(3) 0.0415(16) Uani 1 1 d . . . . .
H16 H 0.235870 -0.112173 0.382030 0.050 Uiso 1 1 calc R U . . .
C32 C 0.26755(11) 0.5324(5) 0.3540(3) 0.0338(14) Uani 1 1 d . . . . .
C45 C 0.40199(13) 0.3096(6) 0.8245(3) 0.0440(17) Uani 1 1 d . . . . .
H45A H 0.416507 0.358448 0.833503 0.066 Uiso 1 1 calc R U . . .
H45B H 0.407027 0.243439 0.846767 0.066 Uiso 1 1 calc R U . . .
H45C H 0.387372 0.339587 0.839365 0.066 Uiso 1 1 calc R U . . .
C3 C 0.42012(13) -0.0253(5) 0.4682(3) 0.0422(16) Uani 1 1 d . . . . .
H3 H 0.438233 -0.015534 0.478654 0.051 Uiso 1 1 calc R U . . .
C67 C 0.46288(12) 0.1904(4) 0.7844(3) 0.0341(14) Uani 1 1 d . . . . .
H67 H 0.469674 0.209711 0.827605 0.041 Uiso 1 1 calc R U . . .
C15 C 0.27348(11) -0.1433(5) 0.3936(3) 0.0324(13) Uani 1 1 d . . . . .
H15 H 0.271535 -0.216350 0.385949 0.039 Uiso 1 1 calc R U . . .
C11 C 0.34398(12) -0.4518(5) 0.4151(3) 0.0410(16) Uani 1 1 d . . . . .
H11 H 0.348906 -0.523125 0.414845 0.049 Uiso 1 1 calc R U . . .
C31 C 0.28236(12) 0.1936(6) 0.0489(3) 0.0436(17) Uani 1 1 d . . . . .
H31A H 0.289801 0.247469 0.025676 0.065 Uiso 1 1 calc R U . . .
H31B H 0.263732 0.204188 0.042021 0.065 Uiso 1 1 calc R U . . .
H31C H 0.285850 0.124420 0.033011 0.065 Uiso 1 1 calc R U . . .
C12 C 0.33693(12) -0.4003(5) 0.3586(3) 0.0385(16) Uani 1 1 d . . . . .
H12 H 0.337489 -0.435339 0.319779 0.046 Uiso 1 1 calc R U . . .
C13 C 0.32889(12) -0.2965(5) 0.3569(3) 0.0362(14) Uani 1 1 d . . . . .
H13 H 0.323573 -0.260810 0.317281 0.043 Uiso 1 1 calc R U . . .
C80 C 0.44226(13) 0.1957(6) 0.3683(3) 0.0463(17) Uani 1 1 d . . . . .
H80A H 0.439129 0.258783 0.341783 0.069 Uiso 1 1 calc R U . . .
H80B H 0.426575 0.153247 0.361224 0.069 Uiso 1 1 calc R U . . .
H80C H 0.456199 0.155121 0.356675 0.069 Uiso 1 1 calc R U . . .
C4 C 0.40928(12) -0.1274(6) 0.4563(3) 0.0417(16) Uani 1 1 d . . . . .
H4 H 0.420091 -0.186857 0.457935 0.050 Uiso 1 1 calc R U . . .
C78 C 0.39269(13) -0.1154(6) 0.6147(3) 0.0512(19) Uani 1 1 d . . . . .
H78A H 0.392588 -0.133890 0.570149 0.077 Uiso 1 1 calc R U . . .
H78B H 0.375330 -0.094633 0.618314 0.077 Uiso 1 1 calc R U . . .
H78C H 0.398239 -0.175853 0.642361 0.077 Uiso 1 1 calc R U . . .
C10 C 0.34418(12) -0.4031(5) 0.4732(3) 0.0414(16) Uani 1 1 d . . . . .
H10 H 0.349617 -0.439351 0.512591 0.050 Uiso 1 1 calc R U . . .
C47 C 0.45443(14) 0.6436(6) 0.5692(3) 0.0492(18) Uani 1 1 d . . . . .
H47A H 0.452754 0.690993 0.532483 0.074 Uiso 1 1 calc R U . . .
H47B H 0.471997 0.615899 0.580135 0.074 Uiso 1 1 calc R U . . .
H47C H 0.450735 0.681739 0.605919 0.074 Uiso 1 1 calc R U . . .
C33 C 0.24433(17) 0.6264(7) 0.2656(3) 0.071(3) Uani 1 1 d . . . . .
H33A H 0.238671 0.619758 0.219048 0.106 Uiso 1 1 calc R U . . .
H33B H 0.253466 0.692830 0.275937 0.106 Uiso 1 1 calc R U . . .
H33C H 0.229307 0.624799 0.285315 0.106 Uiso 1 1 calc R U . . .
C81 C 0.2887(2) 0.7740(9) 0.1575(5) 0.087(3) Uani 1 1 d D . . . .
H81C H 0.278769 0.715207 0.170298 0.105 Uiso 0.5 1 calc R U P B 2
H81D H 0.306527 0.748902 0.161068 0.105 Uiso 0.5 1 calc R U P B 2
H81A H 0.277288 0.716376 0.165166 0.105 Uiso 0.5 1 calc R U P B 1
H81B H 0.306120 0.745615 0.159235 0.105 Uiso 0.5 1 calc R U P B 1
C54 C 0.500000 0.5799(6) 0.750000 0.0259(8) Uani 1 2 d S T P . .
C61 C 0.5433(4) 0.6358(15) 0.7679(9) 0.0259(8) Uani 0.5 1 d . . P A -1
C50 C 0.4228(2) 0.5232(10) 0.7273(6) 0.0252(11) Uani 0.5 1 d . . P A -1
H50 H 0.405024 0.506936 0.721624 0.030 Uiso 0.5 1 calc R U P A -1
C64 C 0.5876(2) 0.5238(10) 0.7816(6) 0.0259(8) Uani 0.5 1 d . . P A -1
H64 H 0.603433 0.486928 0.787218 0.031 Uiso 0.5 1 calc R U P A -1
N7 N 0.51658(17) 0.4930(7) 0.7544(4) 0.0259(8) Uani 0.5 1 d . . P A -1
C56 C 0.5025(2) 0.8209(9) 0.6965(5) 0.0260(11) Uani 0.5 1 d . . P A -1
H56 H 0.502553 0.778202 0.660157 0.031 Uiso 0.5 1 calc R U P A -1
N8 N 0.51755(17) 0.6667(7) 0.7610(4) 0.0259(8) Uani 0.5 1 d . . P A -1
C66 C 0.5421(2) 0.5250(9) 0.7641(5) 0.0259(8) Uani 0.5 1 d . . P A -1
C51 C 0.4309(2) 0.6296(10) 0.7306(5) 0.0252(11) Uani 0.5 1 d . . P A -1
H51 H 0.418872 0.685230 0.726416 0.030 Uiso 0.5 1 calc R U P A -1
C63 C 0.5881(2) 0.6325(8) 0.7844(5) 0.0259(8) Uani 0.5 1 d . . P A -1
H63 H 0.604141 0.667627 0.790553 0.031 Uiso 0.5 1 calc R U P A -1
C55 C 0.51000(19) 0.7775(8) 0.7564(5) 0.0260(11) Uani 0.5 1 d . . P A -1
C53 C 0.4748(2) 0.5684(9) 0.7451(5) 0.0252(11) Uani 0.5 1 d . . P A -1
C48 C 0.4666(2) 0.4624(9) 0.7414(5) 0.0252(11) Uani 0.5 1 d . . P A -1
C62 C 0.5659(2) 0.6903(9) 0.7785(5) 0.0259(8) Uani 0.5 1 d . . P A -1
H62 H 0.566321 0.764402 0.781608 0.031 Uiso 0.5 1 calc R U P A -1
C60 C 0.5109(2) 0.8330(9) 0.8119(5) 0.0260(11) Uani 0.5 1 d . . P A -1
H60 H 0.516170 0.803703 0.853469 0.031 Uiso 0.5 1 calc R U P A -1
C49 C 0.4405(2) 0.4444(10) 0.7324(7) 0.0252(11) Uani 0.5 1 d . . P A -1
H49 H 0.434572 0.374197 0.729578 0.030 Uiso 0.5 1 calc R U P A -1
Cl2 Cl 0.2763(2) 0.8351(7) 0.0820(4) 0.1132(10) Uani 0.5 1 d D . P B 1
C52 C 0.4572(4) 0.6490(15) 0.7400(8) 0.0252(11) Uani 0.5 1 d . . P A -1
H52 H 0.463173 0.719153 0.742967 0.030 Uiso 0.5 1 calc R U P A -1
C65 C 0.5649(3) 0.4681(11) 0.7708(7) 0.0259(8) Uani 0.5 1 d . . P A -1
H65 H 0.564830 0.393931 0.768074 0.031 Uiso 0.5 1 calc R U P A -1
C58 C 0.4963(2) 0.9848(7) 0.7419(7) 0.0260(11) Uani 0.5 1 d . . P A -1
H58 H 0.492538 1.057417 0.738357 0.031 Uiso 0.5 1 calc R U P A -1
C57 C 0.4948(3) 0.9249(13) 0.6868(8) 0.0260(11) Uani 0.5 1 d . . P A -1
H57 H 0.489008 0.953242 0.645107 0.031 Uiso 0.5 1 calc R U P A -1
C59 C 0.5029(3) 0.9398(13) 0.8005(8) 0.0260(11) Uani 0.5 1 d . . P A -1
H59 H 0.502279 0.982026 0.836655 0.031 Uiso 0.5 1 calc R U P A -1

loop_
_atom_site_aniso_label
_atom_site_aniso_U_11
_atom_site_aniso_U_22
_atom_site_aniso_U_33
_atom_site_aniso_U_23
_atom_site_aniso_U_13
_atom_site_aniso_U_12
Ru1 0.0348(3) 0.0160(2) 0.0169(2) -0.00080(17) 0.00566(17) -0.00121(19)
Ru2 0.0316(19) 0.0114(3) 0.0194(8) -0.0021(6) 0.0020(17) 0.0032(4)
P1 0.0439(10) 0.0393(10) 0.0422(10) 0.0014(8) 0.0121(8) 0.0137(8)
P2 0.0412(14) 0.0500(15) 0.0473(14) 0.0102(12) 0.0165(12) 0.0168(12)
Cl3 0.1052(16) 0.136(3) 0.0959(15) -0.0134(16) 0.0156(13) 0.0497(19)
Cl1 0.1052(16) 0.136(3) 0.0959(15) -0.0134(16) 0.0156(13) 0.0497(19)
O1 0.039(2) 0.050(3) 0.022(2) -0.0065(19) 0.0080(18) 0.015(2)
O10 0.034(2) 0.048(3) 0.0198(19) 0.0043(18) 0.0038(17) -0.001(2)
F9 0.051(2) 0.065(3) 0.057(3) 0.001(2) 0.021(2) 0.014(2)
O2 0.026(2) 0.051(3) 0.0175(19) -0.0061(18) 0.0000(16) 0.0067(19)
F2 0.051(2) 0.079(3) 0.052(2) -0.003(2) 0.019(2) 0.018(2)
O8 0.031(2) 0.047(2) 0.0152(18) 0.0005(17) 0.0048(16) -0.0100(19)
O7 0.063(3) 0.054(3) 0.020(2) 0.003(2) 0.013(2) -0.024(2)
N5 0.027(2) 0.017(2) 0.017(2) -0.0003(17) 0.0052(18) 0.0017(18)
N3 0.027(2) 0.017(2) 0.018(2) -0.0022(18) 0.0054(18) -0.0009(18)
O9 0.059(3) 0.054(3) 0.025(2) 0.008(2) 0.013(2) -0.008(2)
N1 0.029(3) 0.027(2) 0.024(2) -0.001(2) 0.005(2) -0.003(2)
N2 0.030(3) 0.022(2) 0.036(3) 0.003(2) 0.008(2) 0.002(2)
N6 0.030(2) 0.015(2) 0.020(2) 0.0013(18) 0.0090(18) 0.0006(18)
F6 0.103(4) 0.063(3) 0.054(3) 0.014(2) 0.030(3) 0.044(3)
O4 0.042(3) 0.055(3) 0.030(2) 0.002(2) 0.0033(19) 0.025(2)
O6 0.049(3) 0.053(3) 0.026(2) -0.006(2) 0.0089(19) -0.022(2)
O12 0.042(3) 0.059(3) 0.025(2) -0.001(2) 0.0045(19) -0.011(2)
F5 0.071(3) 0.072(3) 0.093(4) 0.019(3) 0.046(3) 0.031(3)
N9 0.039(3) 0.025(2) 0.021(2) 0.0056(19) 0.007(2) 0.004(2)
N4 0.026(2) 0.024(2) 0.015(2) -0.0036(18) 0.0048(18) -0.0041(19)
C7 0.027(3) 0.013(2) 0.017(2) -0.0011(19) 0.004(2) -0.003(2)
N10 0.059(3) 0.014(2) 0.028(3) -0.001(2) 0.007(2) 0.002(2)
O3 0.066(3) 0.047(3) 0.040(3) -0.004(2) 0.016(2) 0.030(2)
C24 0.024(3) 0.015(2) 0.021(3) -0.004(2) 0.006(2) -0.007(2)
O11 0.060(3) 0.087(4) 0.031(2) 0.004(3) 0.007(2) -0.036(3)
O5 0.075(4) 0.075(4) 0.029(2) 0.000(2) 0.012(2) -0.045(3)
C38 0.026(3) 0.016(2) 0.022(3) 0.001(2) 0.007(2) 0.005(2)
F7 0.114(4) 0.053(3) 0.117(4) 0.013(3) 0.073(4) 0.014(3)
C39 0.027(3) 0.020(3) 0.017(2) -0.001(2) 0.006(2) 0.008(2)
C72 0.040(3) 0.019(3) 0.027(3) 0.007(2) 0.008(3) 0.010(2)
F8 0.047(3) 0.166(6) 0.058(3) -0.011(3) 0.017(2) 0.009(3)
C73 0.036(3) 0.024(3) 0.024(3) 0.005(2) 0.004(2) 0.008(2)
C37 0.021(3) 0.021(3) 0.021(3) 0.000(2) 0.004(2) 0.003(2)
F1 0.088(4) 0.113(4) 0.053(3) -0.035(3) 0.008(3) -0.008(3)
C23 0.018(3) 0.022(3) 0.020(3) -0.002(2) 0.002(2) -0.002(2)
C71 0.039(3) 0.023(3) 0.021(3) 0.005(2) 0.009(2) 0.010(2)
C25 0.022(3) 0.017(2) 0.022(3) -0.002(2) 0.004(2) -0.005(2)
C44 0.033(3) 0.032(3) 0.021(3) 0.005(2) 0.008(2) 0.007(3)
F4 0.064(3) 0.086(4) 0.092(4) -0.026(3) 0.006(3) -0.006(3)
C22 0.026(3) 0.023(3) 0.020(3) -0.003(2) 0.007(2) -0.005(2)
C36 0.026(3) 0.022(3) 0.022(3) 0.002(2) 0.007(2) 0.007(2)
C21 0.030(3) 0.025(3) 0.021(3) -0.005(2) 0.008(2) 0.001(2)
F3 0.132(5) 0.069(3) 0.092(4) 0.037(3) 0.058(4) 0.053(3)
C42 0.035(3) 0.024(3) 0.020(3) 0.005(2) 0.008(2) -0.002(2)
C35 0.034(3) 0.023(3) 0.023(3) 0.008(2) 0.009(2) 0.001(2)
C74 0.032(3) 0.021(3) 0.025(3) 0.007(2) 0.006(2) 0.010(2)
C30 0.022(3) 0.028(3) 0.022(3) -0.006(2) 0.003(2) -0.004(2)
C26 0.026(3) 0.024(3) 0.020(3) -0.006(2) 0.005(2) -0.007(2)
C6 0.032(3) 0.025(3) 0.023(3) -0.001(2) 0.003(2) 0.001(2)
C79 0.034(3) 0.026(3) 0.030(3) 0.004(2) 0.008(3) 0.004(3)
C18 0.030(3) 0.025(3) 0.028(3) 0.001(2) 0.002(2) 0.008(2)
C69 0.030(3) 0.032(3) 0.027(3) 0.003(2) 0.007(2) 0.004(3)
C1 0.033(3) 0.035(3) 0.016(3) 0.000(2) 0.004(2) 0.000(3)
C27 0.027(3) 0.025(3) 0.027(3) -0.001(2) 0.007(2) -0.002(2)
C29 0.030(3) 0.022(3) 0.021(3) -0.004(2) 0.008(2) -0.001(2)
C5 0.027(3) 0.032(3) 0.035(3) 0.006(3) 0.003(3) 0.005(3)
C28 0.029(3) 0.029(3) 0.025(3) -0.008(2) 0.011(2) -0.002(2)
C70 0.032(3) 0.031(3) 0.023(3) 0.005(2) 0.003(2) 0.008(3)
C2 0.024(3) 0.033(3) 0.031(3) -0.006(3) 0.005(2) -0.009(2)
C20 0.035(3) 0.021(3) 0.023(3) -0.004(2) 0.006(2) 0.006(2)
C68 0.044(4) 0.038(3) 0.022(3) 0.006(3) 0.011(3) 0.000(3)
C43 0.038(3) 0.026(3) 0.017(3) 0.003(2) 0.006(2) -0.001(3)
C75 0.057(4) 0.019(3) 0.028(3) 0.008(2) 0.009(3) 0.002(3)
C8 0.029(3) 0.025(3) 0.029(3) -0.001(2) 0.010(2) -0.002(2)
C14 0.021(3) 0.023(3) 0.019(3) 0.002(2) 0.001(2) -0.003(2)
C46 0.030(3) 0.036(3) 0.026(3) 0.004(3) 0.006(2) -0.004(3)
C41 0.026(3) 0.028(3) 0.019(3) 0.002(2) 0.004(2) 0.001(2)
C19 0.025(3) 0.044(3) 0.018(3) 0.003(2) 0.002(2) 0.005(3)
C40 0.028(3) 0.021(3) 0.019(3) 0.000(2) 0.004(2) 0.001(2)
C17 0.031(3) 0.041(4) 0.042(4) 0.011(3) 0.005(3) 0.000(3)
C34 0.033(3) 0.023(3) 0.024(3) 0.001(2) 0.005(2) -0.005(2)
C76 0.065(4) 0.018(3) 0.031(3) 0.004(2) 0.008(3) -0.007(3)
C77 0.031(3) 0.050(4) 0.026(3) 0.004(3) 0.008(3) 0.001(3)
C9 0.043(4) 0.038(4) 0.035(3) 0.000(3) 0.013(3) -0.003(3)
C16 0.027(3) 0.052(4) 0.042(4) 0.005(3) 0.001(3) -0.009(3)
C32 0.034(3) 0.040(3) 0.030(3) -0.003(3) 0.011(3) 0.006(3)
C45 0.046(4) 0.069(5) 0.018(3) -0.006(3) 0.009(3) -0.013(3)
C3 0.033(3) 0.053(4) 0.040(4) -0.005(3) 0.007(3) 0.007(3)
C67 0.053(4) 0.027(3) 0.022(3) -0.001(2) 0.008(3) -0.002(3)
C15 0.030(3) 0.041(3) 0.023(3) 0.004(3) -0.001(2) -0.005(3)
C11 0.040(4) 0.021(3) 0.067(5) -0.002(3) 0.022(3) 0.000(3)
C31 0.034(3) 0.077(5) 0.016(3) -0.003(3) -0.005(2) 0.009(3)
C12 0.037(3) 0.032(3) 0.052(4) -0.023(3) 0.024(3) -0.012(3)
C13 0.045(4) 0.033(3) 0.034(3) -0.009(3) 0.018(3) -0.008(3)
C80 0.049(4) 0.070(5) 0.019(3) -0.005(3) 0.005(3) -0.014(4)
C4 0.030(3) 0.052(4) 0.041(4) -0.013(3) 0.002(3) 0.010(3)
C78 0.037(4) 0.078(5) 0.036(4) -0.001(4) 0.001(3) -0.019(4)
C10 0.038(4) 0.033(3) 0.054(4) 0.016(3) 0.013(3) 0.008(3)
C47 0.056(4) 0.056(4) 0.033(3) -0.009(3) 0.005(3) -0.028(4)
C33 0.085(6) 0.087(6) 0.037(4) 0.012(4) 0.007(4) 0.060(5)
C81 0.081(7) 0.099(8) 0.082(7) -0.007(6) 0.020(5) -0.010(6)
C54 0.0268(18) 0.0207(17) 0.0285(19) 0.000 0.0025(15) 0.000
C61 0.0268(18) 0.0207(17) 0.0285(19) 0.000 0.0025(15) 0.000
C50 0.021(2) 0.028(3) 0.025(3) 0.000(2) 0.002(2) 0.001(2)
C64 0.0268(18) 0.0207(17) 0.0285(19) 0.000 0.0025(15) 0.000
N7 0.0268(18) 0.0207(17) 0.0285(19) 0.000 0.0025(15) 0.000
C56 0.023(3) 0.024(2) 0.027(3) 0.000(2) -0.003(3) 0.003(2)
N8 0.0268(18) 0.0207(17) 0.0285(19) 0.000 0.0025(15) 0.000
C66 0.0268(18) 0.0207(17) 0.0285(19) 0.000 0.0025(15) 0.000
C51 0.021(2) 0.028(3) 0.025(3) 0.000(2) 0.002(2) 0.001(2)
C63 0.0268(18) 0.0207(17) 0.0285(19) 0.000 0.0025(15) 0.000
C55 0.023(3) 0.024(2) 0.027(3) 0.000(2) -0.003(3) 0.003(2)
C53 0.021(2) 0.028(3) 0.025(3) 0.000(2) 0.002(2) 0.001(2)
C48 0.021(2) 0.028(3) 0.025(3) 0.000(2) 0.002(2) 0.001(2)
C62 0.0268(18) 0.0207(17) 0.0285(19) 0.000 0.0025(15) 0.000
C60 0.023(3) 0.024(2) 0.027(3) 0.000(2) -0.003(3) 0.003(2)
C49 0.021(2) 0.028(3) 0.025(3) 0.000(2) 0.002(2) 0.001(2)
Cl2 0.1052(16) 0.136(3) 0.0959(15) -0.0134(16) 0.0156(13) 0.0497(19)
C52 0.021(2) 0.028(3) 0.025(3) 0.000(2) 0.002(2) 0.001(2)
C65 0.0268(18) 0.0207(17) 0.0285(19) 0.000 0.0025(15) 0.000
C58 0.023(3) 0.024(2) 0.027(3) 0.000(2) -0.003(3) 0.003(2)
C57 0.023(3) 0.024(2) 0.027(3) 0.000(2) -0.003(3) 0.003(2)
C59 0.023(3) 0.024(2) 0.027(3) 0.000(2) -0.003(3) 0.003(2)

loop_
_atom_type_symbol
_atom_type_description
_atom_type_scat_dispersion_real
_atom_type_scat_dispersion_imag
_atom_type_scat_source
C C 0.0033 0.0016 'International Tables Vol C Tables 4.2.6.8 and 6.1.1.4'
H H 0.0000 0.0000 'International Tables Vol C Tables 4.2.6.8 and 6.1.1.4'
Cl Cl 0.1484 0.1585 'International Tables Vol C Tables 4.2.6.8 and 6.1.1.4'
F F 0.0171 0.0103 'International Tables Vol C Tables 4.2.6.8 and 6.1.1.4'
N N 0.0061 0.0033 'International Tables Vol C Tables 4.2.6.8 and 6.1.1.4'
O O 0.0106 0.0060 'International Tables Vol C Tables 4.2.6.8 and 6.1.1.4'
P P 0.1023 0.0942 'International Tables Vol C Tables 4.2.6.8 and 6.1.1.4'
Ru Ru -1.2594 0.8363 'International Tables Vol C Tables 4.2.6.8 and 6.1.1.4'

loop_
_geom_angle_atom_site_label_1
_geom_angle_atom_site_label_2
_geom_angle_atom_site_label_3
_geom_angle
_geom_angle_site_symmetry_1
_geom_angle_site_symmetry_3
_geom_angle_publ_flag
N5 Ru1 N3 96.90(16) . . ?
N5 Ru1 N1 171.42(17) . . ?
N5 Ru1 N4 90.46(16) . . ?
N5 Ru1 C1 93.4(2) . . ?
N3 Ru1 N1 86.47(17) . . ?
N3 Ru1 N4 78.21(16) . . ?
N3 Ru1 C1 95.53(18) . . ?
N1 Ru1 N4 97.97(17) . . ?
N1 Ru1 C1 78.4(2) . . ?
N6 Ru1 N5 79.44(16) . . ?
N6 Ru1 N3 174.44(16) . . ?
N6 Ru1 N1 97.75(17) . . ?
N6 Ru1 N4 97.54(16) . . ?
N6 Ru1 C1 88.89(19) . . ?
C1 Ru1 N4 173.04(18) . . ?
N9 Ru2 N10 83.7(3) . . ?
N9 Ru2 N7 169.5(3) . . ?
N9 Ru2 C48 90.6(4) . . ?
N10 Ru2 N7 95.0(4) . . ?
N10 Ru2 C48 92.2(4) . . ?
C48 Ru2 N7 79.0(5) . . ?
F2 P1 F6 89.5(2) . . ?
F2 P1 F5 180.0(3) . . ?
F2 P1 F4 88.2(3) . . ?
F6 P1 F4 88.4(3) . . ?
F5 P1 F6 90.5(2) . . ?
F5 P1 F4 91.7(3) . . ?
F1 P1 F2 90.5(3) . . ?
F1 P1 F6 90.0(3) . . ?
F1 P1 F5 89.6(3) . . ?
F1 P1 F4 178.0(3) . . ?
F1 P1 F3 91.7(3) . . ?
F3 P1 F2 90.1(3) . . ?
F3 P1 F6 178.3(3) . . ?
F3 P1 F5 89.9(3) . . ?
F3 P1 F4 89.9(3) . . ?
F9 P2 F9 180.00(18) . 5_656 ?
F7 P2 F9 89.0(2) . . ?
F7 P2 F9 91.0(2) . 5_656 ?
F7 P2 F9 91.0(2) 5_656 . ?
F7 P2 F9 89.0(2) 5_656 5_656 ?
F7 P2 F7 180.0 5_656 . ?
F7 P2 F8 89.3(3) . 5_656 ?
F7 P2 F8 89.3(3) 5_656 . ?
F7 P2 F8 90.7(3) . . ?
F7 P2 F8 90.7(3) 5_656 5_656 ?
F8 P2 F9 90.5(2) 5_656 5_656 ?
F8 P2 F9 89.5(2) . 5_656 ?
F8 P2 F9 89.5(2) 5_656 . ?
F8 P2 F9 90.5(2) . . ?
F8 P2 F8 180.0 5_656 . ?
C79 O10 C80 116.3(5) . . ?
C30 O2 C31 115.8(4) . . ?
C44 O8 C45 116.0(4) . . ?
C39 N5 Ru1 116.3(3) . . ?
C43 N5 Ru1 125.6(3) . . ?
C43 N5 C39 118.1(4) . . ?
C24 N3 Ru1 116.6(3) . . ?
C20 N3 Ru1 125.4(4) . . ?
C20 N3 C24 118.0(4) . . ?
C7 N1 Ru1 114.2(3) . . ?
C7 N1 C19 107.4(5) . . ?
C19 N1 Ru1 137.8(4) . . ?
C7 N2 C8 124.0(5) . . ?
C14 N2 C7 109.9(4) . . ?
C14 N2 C8 125.8(5) . . ?
C38 N6 Ru1 116.5(3) . . ?
C34 N6 Ru1 125.6(4) . . ?
C34 N6 C38 117.8(4) . . ?
C32 O4 C33 115.6(5) . . ?
C46 O6 C47 116.0(5) . . ?
C77 O12 C78 117.4(5) . . ?
Ru2 N9 Ru2 8.22(12) . 2_656 ?
C71 N9 Ru2 116.1(4) . 2_656 ?
C71 N9 Ru2 114.9(4) . . ?
C67 N9 Ru2 127.4(4) . . ?
C67 N9 Ru2 125.8(4) . 2_656 ?
C67 N9 C71 117.6(5) . . ?
C25 N4 Ru1 114.8(3) . . ?
C29 N4 Ru1 126.9(3) . . ?
C29 N4 C25 118.2(4) . . ?
N1 C7 N2 108.9(4) . . ?
N1 C7 C6 118.1(4) . . ?
N2 C7 C6 133.1(5) . . ?
Ru2 N10 Ru2 11.58(19) . 2_656 ?
C72 N10 Ru2 120.0(4) . 2_656 ?
C72 N10 Ru2 111.9(4) . . ?
C76 N10 Ru2 130.0(4) . . ?
C76 N10 Ru2 121.6(4) . 2_656 ?
C76 N10 C72 118.0(5) . . ?
N3 C24 C23 121.4(5) . . ?
N3 C24 C25 115.3(4) . . ?
C23 C24 C25 123.4(5) . . ?
N6 C38 C39 113.9(4) . . ?
N6 C38 C37 122.2(5) . . ?
C37 C38 C39 123.8(5) . . ?
N5 C39 C38 113.7(4) . . ?
N5 C39 C40 121.4(5) . . ?
C40 C39 C38 124.9(5) . . ?
N10 C72 C73 121.4(5) . . ?
N10 C72 C71 115.1(5) . . ?
C73 C72 C71 123.4(5) . . ?
C72 C73 H73 120.0 . . ?
C74 C73 C72 120.0(6) . . ?
C74 C73 H73 120.0 . . ?
C38 C37 H37 120.5 . . ?
C36 C37 C38 118.9(5) . . ?
C36 C37 H37 120.5 . . ?
C24 C23 H23 120.1 . . ?
C24 C23 C22 119.8(5) . . ?
C22 C23 H23 120.1 . . ?
N9 C71 C72 114.1(5) . . ?
N9 C71 C70 121.6(5) . . ?
C70 C71 C72 124.3(5) . . ?
N4 C25 C24 114.9(4) . . ?
N4 C25 C26 122.2(5) . . ?
C26 C25 C24 122.9(5) . . ?
O8 C44 C36 111.4(5) . . ?
O7 C44 O8 124.7(5) . . ?
O7 C44 C36 123.9(5) . . ?
C23 C22 C30 122.1(5) . . ?
C21 C22 C23 118.4(5) . . ?
C21 C22 C30 119.5(5) . . ?
C37 C36 C44 122.7(5) . . ?
C37 C36 C35 119.1(5) . . ?
C35 C36 C44 118.2(5) . . ?
C22 C21 H21 120.2 . . ?
C22 C21 C20 119.5(5) . . ?
C20 C21 H21 120.2 . . ?
C43 C42 H42 120.1 . . ?
C43 C42 C41 119.8(5) . . ?
C41 C42 H42 120.1 . . ?
C36 C35 H35 120.3 . . ?
C34 C35 C36 119.5(5) . . ?
C34 C35 H35 120.3 . . ?
C73 C74 C79 121.8(5) . . ?
C73 C74 C75 118.5(5) . . ?
C75 C74 C79 119.7(5) . . ?
O1 C30 O2 125.4(5) . . ?
O1 C30 C22 123.8(5) . . ?
O2 C30 C22 110.7(4) . . ?
C25 C26 H26 120.6 . . ?
C25 C26 C27 118.7(5) . . ?
C27 C26 H26 120.6 . . ?
C1 C6 C7 113.3(5) . . ?
C5 C6 C7 125.8(5) . . ?
C5 C6 C1 120.9(5) . . ?
O10 C79 C74 111.2(5) . . ?
O9 C79 O10 125.1(5) . . ?
O9 C79 C74 123.7(5) . . ?
C19 C18 H18 121.8 . . ?
C17 C18 H18 121.8 . . ?
C17 C18 C19 116.5(5) . . ?
C70 C69 C68 118.0(5) . . ?
C70 C69 C77 122.6(5) . . ?
C68 C69 C77 119.3(5) . . ?
C6 C1 Ru1 115.4(4) . . ?
C6 C1 C2 116.6(5) . . ?
C2 C1 Ru1 127.9(4) . . ?
C26 C27 C28 119.5(5) . . ?
C26 C27 C32 122.2(5) . . ?
C28 C27 C32 118.3(5) . . ?
N4 C29 H29 118.7 . . ?
N4 C29 C28 122.5(5) . . ?
C28 C29 H29 118.7 . . ?
C6 C5 H5 119.1 . . ?
C4 C5 C6 121.7(6) . . ?
C4 C5 H5 119.1 . . ?
C27 C28 H28 120.6 . . ?
C29 C28 C27 118.8(5) . . ?
C29 C28 H28 120.6 . . ?
C71 C70 H70 119.8 . . ?
C69 C70 C71 120.4(5) . . ?
C69 C70 H70 119.8 . . ?
C1 C2 H2 118.3 . . ?
C3 C2 C1 123.4(6) . . ?
C3 C2 H2 118.3 . . ?
N3 C20 C21 122.7(5) . . ?
N3 C20 H20 118.6 . . ?
C21 C20 H20 118.6 . . ?
C69 C68 H68 120.5 . . ?
C67 C68 C69 119.1(5) . . ?
C67 C68 H68 120.5 . . ?
N5 C43 C42 122.6(5) . . ?
N5 C43 H43 118.7 . . ?
C42 C43 H43 118.7 . . ?
C74 C75 H75 120.1 . . ?
C76 C75 C74 119.7(6) . . ?
C76 C75 H75 120.1 . . ?
C9 C8 N2 119.1(5) . . ?
C9 C8 C13 121.4(6) . . ?
C13 C8 N2 119.5(5) . . ?
N2 C14 C19 104.9(4) . . ?
C15 C14 N2 134.1(5) . . ?
C15 C14 C19 121.0(5) . . ?
O6 C46 C41 111.9(5) . . ?
O5 C46 O6 124.6(6) . . ?
O5 C46 C41 123.5(5) . . ?
C42 C41 C46 118.8(5) . . ?
C40 C41 C42 118.1(5) . . ?
C40 C41 C46 123.1(5) . . ?
N1 C19 C18 131.1(6) . . ?
N1 C19 C14 108.9(5) . . ?
C18 C19 C14 120.0(5) . . ?
C39 C40 C41 119.9(5) . . ?
C39 C40 H40 120.0 . . ?
C41 C40 H40 120.0 . . ?
C18 C17 H17 118.7 . . ?
C18 C17 C16 122.6(6) . . ?
C16 C17 H17 118.7 . . ?
N6 C34 C35 122.5(5) . . ?
N6 C34 H34 118.8 . . ?
C35 C34 H34 118.8 . . ?
N10 C76 C75 122.2(6) . . ?
N10 C76 H76 118.9 . . ?
C75 C76 H76 118.9 . . ?
O12 C77 C69 111.4(5) . . ?
O11 C77 O12 124.3(6) . . ?
O11 C77 C69 124.3(6) . . ?
C8 C9 H9 120.0 . . ?
C8 C9 C10 120.0(6) . . ?
C10 C9 H9 120.0 . . ?
C17 C16 H16 119.7 . . ?
C15 C16 C17 120.7(6) . . ?
C15 C16 H16 119.7 . . ?
O4 C32 C27 110.9(5) . . ?
O3 C32 O4 124.8(6) . . ?
O3 C32 C27 124.2(5) . . ?
O8 C45 H45A 109.5 . . ?
O8 C45 H45B 109.5 . . ?
O8 C45 H45C 109.5 . . ?
H45A C45 H45B 109.5 . . ?
H45A C45 H45C 109.5 . . ?
H45B C45 H45C 109.5 . . ?
C2 C3 H3 120.9 . . ?
C2 C3 C4 118.3(6) . . ?
C4 C3 H3 120.9 . . ?
N9 C67 C68 123.3(5) . . ?
N9 C67 H67 118.4 . . ?
C68 C67 H67 118.4 . . ?
C14 C15 H15 120.4 . . ?
C16 C15 C14 119.3(6) . . ?
C16 C15 H15 120.4 . . ?
C12 C11 H11 119.1 . . ?
C12 C11 C10 121.8(6) . . ?
C10 C11 H11 119.1 . . ?
O2 C31 H31A 109.5 . . ?
O2 C31 H31B 109.5 . . ?
O2 C31 H31C 109.5 . . ?
H31A C31 H31B 109.5 . . ?
H31A C31 H31C 109.5 . . ?
H31B C31 H31C 109.5 . . ?
C11 C12 H12 119.6 . . ?
C11 C12 C13 120.8(6) . . ?
C13 C12 H12 119.6 . . ?
C8 C13 C12 118.3(6) . . ?
C8 C13 H13 120.9 . . ?
C12 C13 H13 120.9 . . ?
O10 C80 H80A 109.5 . . ?
O10 C80 H80B 109.5 . . ?
O10 C80 H80C 109.5 . . ?
H80A C80 H80B 109.5 . . ?
H80A C80 H80C 109.5 . . ?
H80B C80 H80C 109.5 . . ?
C5 C4 C3 119.0(6) . . ?
C5 C4 H4 120.5 . . ?
C3 C4 H4 120.5 . . ?
O12 C78 H78A 109.5 . . ?
O12 C78 H78B 109.5 . . ?
O12 C78 H78C 109.5 . . ?
H78A C78 H78B 109.5 . . ?
H78A C78 H78C 109.5 . . ?
H78B C78 H78C 109.5 . . ?
C9 C10 H10 121.1 . . ?
C11 C10 C9 117.8(6) . . ?
C11 C10 H10 121.1 . . ?
O6 C47 H47A 109.5 . . ?
O6 C47 H47B 109.5 . . ?
O6 C47 H47C 109.5 . . ?
H47A C47 H47B 109.5 . . ?
H47A C47 H47C 109.5 . . ?
H47B C47 H47C 109.5 . . ?
O4 C33 H33A 109.5 . . ?
O4 C33 H33B 109.5 . . ?
O4 C33 H33C 109.5 . . ?
H33A C33 H33B 109.5 . . ?
H33A C33 H33C 109.5 . . ?
H33B C33 H33C 109.5 . . ?
Cl3 C81 H81C 107.4 . . ?
Cl3 C81 H81D 107.4 . . ?
Cl1 C81 Cl3 119.6(7) . . ?
Cl1 C81 H81C 107.4 . . ?
Cl1 C81 H81D 107.4 . . ?
Cl1 C81 H81A 110.8 . . ?
Cl1 C81 H81B 110.8 . . ?
Cl1 C81 Cl2 104.9(6) . . ?
H81C C81 H81D 107.0 . . ?
H81A C81 H81B 108.9 . . ?
Cl2 C81 H81A 110.8 . . ?
Cl2 C81 H81B 110.8 . . ?
N7 C54 N8 102.9(5) . . ?
C53 C54 N7 121.6(8) . . ?
C53 C54 N8 135.0(8) . . ?
N8 C61 C66 104.2(15) . . ?
C62 C61 N8 132.8(16) . . ?
C62 C61 C66 123.0(17) . . ?
C51 C50 H50 119.9 . . ?
C49 C50 H50 119.9 . . ?
C49 C50 C51 120.1(11) . . ?
C63 C64 H64 119.0 . . ?
C65 C64 H64 119.0 . . ?
C65 C64 C63 122.1(12) . . ?
C54 N7 Ru2 110.8(6) . . ?
C66 N7 Ru2 138.3(8) . . ?
C66 N7 C54 110.8(8) . . ?
C55 C56 H56 118.6 . . ?
C55 C56 C57 122.8(12) . . ?
C57 C56 H56 118.6 . . ?
C54 N8 C55 125.1(8) . . ?
C61 N8 C54 112.6(10) . . ?
C61 N8 C55 121.7(11) . . ?
N7 C66 C61 109.4(13) . . ?
N7 C66 C65 131.4(12) . . ?
C65 C66 C61 119.2(13) . . ?
C50 C51 H51 121.2 . . ?
C52 C51 C50 117.6(13) . . ?
C52 C51 H51 121.2 . . ?
C64 C63 H63 119.1 . . ?
C62 C63 C64 121.8(11) . . ?
C62 C63 H63 119.1 . . ?
C56 C55 N8 118.1(10) . . ?
C56 C55 C60 123.0(10) . . ?
C60 C55 N8 118.9(10) . . ?
C54 C53 C48 113.6(10) . . ?
C54 C53 C52 125.3(13) . . ?
C52 C53 C48 121.0(12) . . ?
C53 C48 Ru2 114.9(8) . . ?
C49 C48 Ru2 128.2(9) . . ?
C49 C48 C53 116.9(11) . . ?
C61 C62 C63 116.6(13) . . ?
C61 C62 H62 121.7 . . ?
C63 C62 H62 121.7 . . ?
C55 C60 H60 123.5 . . ?
C55 C60 C59 113.0(12) . . ?
C59 C60 H60 123.5 . . ?
C50 C49 C48 123.0(12) . . ?
C50 C49 H49 118.5 . . ?
C48 C49 H49 118.5 . . ?
C51 C52 H52 119.3 . . ?
C53 C52 C51 121.4(16) . . ?
C53 C52 H52 119.3 . . ?
C64 C65 C66 117.3(13) . . ?
C64 C65 H65 121.4 . . ?
C66 C65 H65 121.4 . . ?
C57 C58 H58 119.9 . . ?
C59 C58 H58 119.9 . . ?
C59 C58 C57 120.3(9) . . ?
C56 C57 H57 122.0 . . ?
C58 C57 C56 116.0(14) . . ?
C58 C57 H57 122.0 . . ?
C60 C59 H59 117.6 . . ?
C58 C59 C60 124.8(16) . . ?
C58 C59 H59 117.6 . . ?

loop_
_geom_bond_atom_site_label_1
_geom_bond_atom_site_label_2
_geom_bond_distance
_geom_bond_site_symmetry_2
_geom_bond_publ_flag
Ru1 N5 2.019(4) . ?
Ru1 N3 2.051(4) . ?
Ru1 N1 2.074(5) . ?
Ru1 N6 2.017(4) . ?
Ru1 N4 2.127(4) . ?
Ru1 C1 2.075(6) . ?
Ru2 N9 1.923(5) . ?
Ru2 N10 1.989(8) . ?
Ru2 N7 2.082(9) . ?
Ru2 C48 2.070(12) . ?
P1 F2 1.582(4) . ?
P1 F6 1.594(4) . ?
P1 F5 1.589(4) . ?
P1 F1 1.568(5) . ?
P1 F4 1.601(5) . ?
P1 F3 1.572(5) . ?
P2 F9 1.598(4) 5_656 ?
P2 F9 1.598(4) . ?
P2 F7 1.570(5) 5_656 ?
P2 F7 1.571(5) . ?
P2 F8 1.579(5) . ?
P2 F8 1.579(5) 5_656 ?
Cl3 C81 1.736(13) . ?
Cl1 C81 1.729(10) . ?
O1 C30 1.203(6) . ?
O10 C79 1.333(7) . ?
O10 C80 1.444(7) . ?
O2 C30 1.327(6) . ?
O2 C31 1.454(6) . ?
O8 C44 1.331(7) . ?
O8 C45 1.449(6) . ?
O7 C44 1.193(7) . ?
N5 C39 1.369(6) . ?
N5 C43 1.355(7) . ?
N3 C24 1.378(7) . ?
N3 C20 1.341(7) . ?
O9 C79 1.205(7) . ?
N1 C7 1.367(7) . ?
N1 C19 1.377(7) . ?
N2 C7 1.382(7) . ?
N2 C8 1.448(7) . ?
N2 C14 1.369(7) . ?
N6 C38 1.362(7) . ?
N6 C34 1.353(7) . ?
O4 C32 1.341(7) . ?
O4 C33 1.439(8) . ?
O6 C46 1.321(7) . ?
O6 C47 1.437(7) . ?
O12 C77 1.323(7) . ?
O12 C78 1.451(8) . ?
N9 C71 1.365(7) . ?
N9 C67 1.348(7) . ?
N4 C25 1.364(6) . ?
N4 C29 1.346(7) . ?
C7 C6 1.424(8) . ?
N10 C72 1.371(8) . ?
N10 C76 1.353(8) . ?
O3 C32 1.181(7) . ?
C24 C23 1.384(7) . ?
C24 C25 1.471(7) . ?
O11 C77 1.198(7) . ?
O5 C46 1.192(7) . ?
C38 C39 1.476(7) . ?
C38 C37 1.383(7) . ?
C39 C40 1.382(7) . ?
C72 C73 1.386(8) . ?
C72 C71 1.472(8) . ?
C73 H73 0.9500 . ?
C73 C74 1.379(8) . ?
C37 H37 0.9500 . ?
C37 C36 1.382(7) . ?
C23 H23 0.9500 . ?
C23 C22 1.393(7) . ?
C71 C70 1.380(8) . ?
C25 C26 1.379(7) . ?
C44 C36 1.495(7) . ?
C22 C21 1.380(8) . ?
C22 C30 1.494(7) . ?
C36 C35 1.386(8) . ?
C21 H21 0.9500 . ?
C21 C20 1.388(7) . ?
C42 H42 0.9500 . ?
C42 C43 1.363(8) . ?
C42 C41 1.395(7) . ?
C35 H35 0.9500 . ?
C35 C34 1.370(7) . ?
C74 C79 1.489(8) . ?
C74 C75 1.387(8) . ?
C26 H26 0.9500 . ?
C26 C27 1.385(7) . ?
C6 C1 1.403(8) . ?
C6 C5 1.385(8) . ?
C18 H18 0.9500 . ?
C18 C19 1.396(8) . ?
C18 C17 1.391(8) . ?
C69 C70 1.379(8) . ?
C69 C68 1.397(8) . ?
C69 C77 1.484(9) . ?
C1 C2 1.407(8) . ?
C27 C28 1.390(8) . ?
C27 C32 1.501(8) . ?
C29 H29 0.9500 . ?
C29 C28 1.378(8) . ?
C5 H5 0.9500 . ?
C5 C4 1.372(8) . ?
C28 H28 0.9500 . ?
C70 H70 0.9500 . ?
C2 H2 0.9500 . ?
C2 C3 1.375(9) . ?
C20 H20 0.9500 . ?
C68 H68 0.9500 . ?
C68 C67 1.372(8) . ?
C43 H43 0.9500 . ?
C75 H75 0.9500 . ?
C75 C76 1.380(8) . ?
C8 C9 1.378(8) . ?
C8 C13 1.379(8) . ?
C14 C19 1.439(8) . ?
C14 C15 1.363(8) . ?
C46 C41 1.495(8) . ?
C41 C40 1.389(7) . ?
C40 H40 0.9500 . ?
C17 H17 0.9500 . ?
C17 C16 1.398(9) . ?
C34 H34 0.9500 . ?
C76 H76 0.9500 . ?
C9 H9 0.9500 . ?
C9 C10 1.405(9) . ?
C16 H16 0.9500 . ?
C16 C15 1.355(9) . ?
C45 H45A 0.9800 . ?
C45 H45B 0.9800 . ?
C45 H45C 0.9800 . ?
C3 H3 0.9500 . ?
C3 C4 1.428(10) . ?
C67 H67 0.9500 . ?
C15 H15 0.9500 . ?
C11 H11 0.9500 . ?
C11 C12 1.355(9) . ?
C11 C10 1.387(9) . ?
C31 H31A 0.9800 . ?
C31 H31B 0.9800 . ?
C31 H31C 0.9800 . ?
C12 H12 0.9500 . ?
C12 C13 1.393(9) . ?
C13 H13 0.9500 . ?
C80 H80A 0.9800 . ?
C80 H80B 0.9800 . ?
C80 H80C 0.9800 . ?
C4 H4 0.9500 . ?
C78 H78A 0.9800 . ?
C78 H78B 0.9800 . ?
C78 H78C 0.9800 . ?
C10 H10 0.9500 . ?
C47 H47A 0.9800 . ?
C47 H47B 0.9800 . ?
C47 H47C 0.9800 . ?
C33 H33A 0.9800 . ?
C33 H33B 0.9800 . ?
C33 H33C 0.9800 . ?
C81 H81C 0.9900 . ?
C81 H81D 0.9900 . ?
C81 H81A 0.9900 . ?
C81 H81B 0.9900 . ?
C81 Cl2 1.787(13) . ?
C54 N7 1.409(11) . ?
C54 N8 1.438(10) . ?
C54 C53 1.332(11) . ?
C61 N8 1.40(2) . ?
C61 C66 1.42(2) . ?
C61 C62 1.37(3) . ?
C50 H50 0.9500 . ?
C50 C51 1.426(17) . ?
C50 C49 1.368(17) . ?
C64 H64 0.9500 . ?
C64 C63 1.391(16) . ?
C64 C65 1.378(17) . ?
N7 C66 1.390(15) . ?
C56 H56 0.9500 . ?
C56 C55 1.373(15) . ?
C56 C57 1.39(2) . ?
N8 C55 1.472(14) . ?
C66 C65 1.399(18) . ?
C51 H51 0.9500 . ?
C51 C52 1.39(2) . ?
C63 H63 0.9500 . ?
C63 C62 1.374(16) . ?
C55 C60 1.374(16) . ?
C53 C48 1.419(16) . ?
C53 C52 1.38(2) . ?
C48 C49 1.382(17) . ?
C62 H62 0.9500 . ?
C60 H60 0.9500 . ?
C60 C59 1.436(18) . ?
C49 H49 0.9500 . ?
C52 H52 0.9500 . ?
C65 H65 0.9500 . ?
C58 H58 0.9500 . ?
C58 C57 1.393(19) . ?
C58 C59 1.354(19) . ?
C57 H57 0.9500 . ?
C59 H59 0.9500 . ?

loop_
_geom_torsion_atom_site_label_1
_geom_torsion_atom_site_label_2
_geom_torsion_atom_site_label_3
_geom_torsion_atom_site_label_4
_geom_torsion
_geom_torsion_site_symmetry_1
_geom_torsion_site_symmetry_2
_geom_torsion_site_symmetry_3
_geom_torsion_site_symmetry_4
_geom_torsion_publ_flag
Ru1 N5 C39 C38 3.1(5) . . . . ?
Ru1 N5 C39 C40 -177.1(4) . . . . ?
Ru1 N5 C43 C42 178.6(4) . . . . ?
Ru1 N3 C24 C23 -175.0(4) . . . . ?
Ru1 N3 C24 C25 3.6(5) . . . . ?
Ru1 N3 C20 C21 175.7(4) . . . . ?
Ru1 N1 C7 N2 -172.1(3) . . . . ?
Ru1 N1 C7 C6 7.1(6) . . . . ?
Ru1 N1 C19 C18 -12.9(9) . . . . ?
Ru1 N1 C19 C14 169.0(4) . . . . ?
Ru1 N6 C38 C39 2.3(5) . . . . ?
Ru1 N6 C38 C37 -177.9(4) . . . . ?
Ru1 N6 C34 C35 178.4(4) . . . . ?
Ru1 N4 C25 C24 5.6(5) . . . . ?
Ru1 N4 C25 C26 -173.5(4) . . . . ?
Ru1 N4 C29 C28 172.7(4) . . . . ?
Ru1 C1 C2 C3 -177.9(5) . . . . ?
Ru2 N9 C71 C72 -7.2(6) 2_656 . . . ?
Ru2 N9 C71 C72 1.8(6) . . . . ?
Ru2 N9 C71 C70 179.8(4) . . . . ?
Ru2 N9 C71 C70 170.8(4) 2_656 . . . ?
Ru2 N9 C67 C68 178.8(5) . . . . ?
Ru2 N9 C67 C68 -171.1(5) 2_656 . . . ?
Ru2 N10 C72 C73 176.9(4) . . . . ?
Ru2 N10 C72 C73 -173.9(4) 2_656 . . . ?
Ru2 N10 C72 C71 3.7(6) 2_656 . . . ?
Ru2 N10 C72 C71 -5.5(6) . . . . ?
Ru2 N10 C76 C75 -177.7(5) . . . . ?
Ru2 N10 C76 C75 172.5(5) 2_656 . . . ?
Ru2 N7 C66 C61 -176.0(11) . . . . ?
Ru2 N7 C66 C65 3(2) . . . . ?
Ru2 C48 C49 C50 -178.2(10) . . . . ?
O8 C44 C36 C37 -2.0(7) . . . . ?
O8 C44 C36 C35 179.7(5) . . . . ?
O7 C44 C36 C37 178.7(6) . . . . ?
O7 C44 C36 C35 0.4(8) . . . . ?
N5 C39 C40 C41 -2.6(8) . . . . ?
N3 C24 C23 C22 -0.9(7) . . . . ?
N3 C24 C25 N4 -6.1(6) . . . . ?
N3 C24 C25 C26 173.0(5) . . . . ?
N1 C7 C6 C1 -2.1(7) . . . . ?
N1 C7 C6 C5 176.5(5) . . . . ?
N2 C7 C6 C1 176.8(5) . . . . ?
N2 C7 C6 C5 -4.6(10) . . . . ?
N2 C8 C9 C10 -176.8(5) . . . . ?
N2 C8 C13 C12 176.9(5) . . . . ?
N2 C14 C19 N1 1.2(6) . . . . ?
N2 C14 C19 C18 -177.2(5) . . . . ?
N2 C14 C15 C16 177.2(6) . . . . ?
N6 C38 C39 N5 -3.5(6) . . . . ?
N6 C38 C39 C40 176.7(5) . . . . ?
N6 C38 C37 C36 0.4(8) . . . . ?
O6 C46 C41 C42 176.3(5) . . . . ?
O6 C46 C41 C40 -3.3(8) . . . . ?
N9 C71 C70 C69 1.5(8) . . . . ?
N4 C25 C26 C27 0.7(8) . . . . ?
N4 C29 C28 C27 -0.2(8) . . . . ?
C7 N1 C19 C18 177.0(5) . . . . ?
C7 N1 C19 C14 -1.2(6) . . . . ?
C7 N2 C8 C9 77.7(7) . . . . ?
C7 N2 C8 C13 -100.4(7) . . . . ?
C7 N2 C14 C19 -0.8(6) . . . . ?
C7 N2 C14 C15 -178.9(6) . . . . ?
C7 C6 C1 Ru1 -4.0(6) . . . . ?
C7 C6 C1 C2 176.2(5) . . . . ?
C7 C6 C5 C4 -177.2(6) . . . . ?
N10 C72 C73 C74 0.9(8) . . . . ?
N10 C72 C71 N9 2.6(7) . . . . ?
N10 C72 C71 C70 -175.3(5) . . . . ?
C24 N3 C20 C21 -2.5(8) . . . . ?
C24 C23 C22 C21 -2.6(7) . . . . ?
C24 C23 C22 C30 175.0(5) . . . . ?
C24 C25 C26 C27 -178.4(5) . . . . ?
O5 C46 C41 C42 -3.9(9) . . . . ?
O5 C46 C41 C40 176.5(6) . . . . ?
C38 N6 C34 C35 0.6(8) . . . . ?
C38 C39 C40 C41 177.2(5) . . . . ?
C38 C37 C36 C44 -179.7(5) . . . . ?
C38 C37 C36 C35 -1.4(7) . . . . ?
C39 N5 C43 C42 -1.5(8) . . . . ?
C39 C38 C37 C36 -179.9(5) . . . . ?
C72 N10 C76 C75 -0.6(9) . . . . ?
C72 C73 C74 C79 177.1(5) . . . . ?
C72 C73 C74 C75 0.2(8) . . . . ?
C72 C71 C70 C69 179.3(5) . . . . ?
C73 C72 C71 N9 -179.9(5) . . . . ?
C73 C72 C71 C70 2.2(9) . . . . ?
C73 C74 C79 O10 4.0(7) . . . . ?
C73 C74 C79 O9 -177.9(6) . . . . ?
C73 C74 C75 C76 -1.4(8) . . . . ?
C37 C38 C39 N5 176.8(5) . . . . ?
C37 C38 C39 C40 -3.0(8) . . . . ?
C37 C36 C35 C34 2.0(8) . . . . ?
C23 C24 C25 N4 172.5(5) . . . . ?
C23 C24 C25 C26 -8.4(8) . . . . ?
C23 C22 C21 C20 3.5(8) . . . . ?
C23 C22 C30 O1 165.9(5) . . . . ?
C23 C22 C30 O2 -16.7(7) . . . . ?
C71 N9 C67 C68 0.7(9) . . . . ?
C71 C72 C73 C74 -176.4(5) . . . . ?
C25 N4 C29 C28 -2.1(8) . . . . ?
C25 C24 C23 C22 -179.4(5) . . . . ?
C25 C26 C27 C28 -3.0(8) . . . . ?
C25 C26 C27 C32 175.1(5) . . . . ?
C44 C36 C35 C34 -179.6(5) . . . . ?
C22 C21 C20 N3 -1.0(8) . . . . ?
C36 C35 C34 N6 -1.6(8) . . . . ?
C21 C22 C30 O1 -16.6(8) . . . . ?
C21 C22 C30 O2 160.9(5) . . . . ?
C42 C41 C40 C39 0.6(8) . . . . ?
C74 C75 C76 N10 1.7(9) . . . . ?
C30 C22 C21 C20 -174.2(5) . . . . ?
C26 C27 C28 C29 2.8(8) . . . . ?
C26 C27 C32 O4 4.5(8) . . . . ?
C26 C27 C32 O3 -172.3(6) . . . . ?
C6 C1 C2 C3 1.9(8) . . . . ?
C6 C5 C4 C3 0.7(9) . . . . ?
C79 C74 C75 C76 -178.5(5) . . . . ?
C18 C17 C16 C15 2.3(10) . . . . ?
C69 C68 C67 N9 0.7(9) . . . . ?
C1 C6 C5 C4 1.2(9) . . . . ?
C1 C2 C3 C4 0.0(9) . . . . ?
C29 N4 C25 C24 -179.0(4) . . . . ?
C29 N4 C25 C26 1.9(7) . . . . ?
C5 C6 C1 Ru1 177.4(4) . . . . ?
C5 C6 C1 C2 -2.4(8) . . . . ?
C28 C27 C32 O4 -177.4(5) . . . . ?
C28 C27 C32 O3 5.8(9) . . . . ?
C70 C69 C68 C67 -1.0(9) . . . . ?
C70 C69 C77 O12 0.7(8) . . . . ?
C70 C69 C77 O11 -179.8(6) . . . . ?
C2 C3 C4 C5 -1.3(9) . . . . ?
C20 N3 C24 C23 3.4(7) . . . . ?
C20 N3 C24 C25 -178.0(4) . . . . ?
C68 C69 C70 C71 -0.1(8) . . . . ?
C68 C69 C77 O12 -176.4(5) . . . . ?
C68 C69 C77 O11 3.1(10) . . . . ?
C43 N5 C39 C38 -176.8(4) . . . . ?
C43 N5 C39 C40 3.0(7) . . . . ?
C43 C42 C41 C46 -178.8(5) . . . . ?
C43 C42 C41 C40 0.8(8) . . . . ?
C75 C74 C79 O10 -179.1(5) . . . . ?
C75 C74 C79 O9 -1.0(9) . . . . ?
C8 N2 C7 N1 -174.1(5) . . . . ?
C8 N2 C7 C6 6.9(9) . . . . ?
C8 N2 C14 C19 173.3(5) . . . . ?
C8 N2 C14 C15 -4.8(10) . . . . ?
C8 C9 C10 C11 -1.5(9) . . . . ?
C14 N2 C7 N1 0.1(6) . . . . ?
C14 N2 C7 C6 -178.9(5) . . . . ?
C14 N2 C8 C9 -95.6(7) . . . . ?
C14 N2 C8 C13 86.4(7) . . . . ?
C46 C41 C40 C39 -179.8(5) . . . . ?
C41 C42 C43 N5 -0.4(8) . . . . ?
C19 N1 C7 N2 0.7(6) . . . . ?
C19 N1 C7 C6 179.8(4) . . . . ?
C19 C18 C17 C16 -1.6(9) . . . . ?
C19 C14 C15 C16 -0.6(8) . . . . ?
C17 C18 C19 N1 -178.1(6) . . . . ?
C17 C18 C19 C14 -0.1(8) . . . . ?
C17 C16 C15 C14 -1.1(9) . . . . ?
C34 N6 C38 C39 -179.7(4) . . . . ?
C34 N6 C38 C37 0.1(7) . . . . ?
C76 N10 C72 C73 -0.7(8) . . . . ?
C76 N10 C72 C71 176.8(5) . . . . ?
C77 C69 C70 C71 -177.3(5) . . . . ?
C77 C69 C68 C67 176.3(6) . . . . ?
C9 C8 C13 C12 -1.2(9) . . . . ?
C32 C27 C28 C29 -175.4(5) . . . . ?
C45 O8 C44 O7 -2.1(9) . . . . ?
C45 O8 C44 C36 178.6(5) . . . . ?
C67 N9 C71 C72 -179.8(5) . . . . ?
C67 N9 C71 C70 -1.8(8) . . . . ?
C15 C14 C19 N1 179.6(5) . . . . ?
C15 C14 C19 C18 1.2(8) . . . . ?
C11 C12 C13 C8 1.5(9) . . . . ?
C31 O2 C30 O1 -0.4(9) . . . . ?
C31 O2 C30 C22 -177.8(5) . . . . ?
C12 C11 C10 C9 1.8(9) . . . . ?
C13 C8 C9 C10 1.2(9) . . . . ?
C80 O10 C79 O9 6.0(9) . . . . ?
C80 O10 C79 C74 -176.0(5) . . . . ?
C78 O12 C77 O11 0.1(10) . . . . ?
C78 O12 C77 C69 179.6(5) . . . . ?
C10 C11 C12 C13 -1.8(10) . . . . ?
C47 O6 C46 O5 1.0(10) . . . . ?
C47 O6 C46 C41 -179.2(5) . . . . ?
C33 O4 C32 O3 -4.1(10) . . . . ?
C33 O4 C32 C27 179.1(6) . . . . ?
C54 N7 C66 C61 1.3(13) . . . . ?
C54 N7 C66 C65 -179.4(12) . . . . ?
C54 N8 C55 C56 -77.3(13) . . . . ?
C54 N8 C55 C60 103.1(11) . . . . ?
C54 C53 C48 Ru2 2.0(12) . . . . ?
C54 C53 C48 C49 -176.2(10) . . . . ?
C54 C53 C52 C51 175.4(11) . . . . ?
C61 N8 C55 C56 93.5(15) . . . . ?
C61 N8 C55 C60 -86.2(15) . . . . ?
C61 C66 C65 C64 0.7(19) . . . . ?
C50 C51 C52 C53 1(2) . . . . ?
C64 C63 C62 C61 -1.8(18) . . . . ?
N7 C54 N8 C61 3.4(11) . . . . ?
N7 C54 N8 C55 174.9(9) . . . . ?
N7 C54 C53 C48 -3.2(12) . . . . ?
N7 C54 C53 C52 -179.4(11) . . . . ?
N7 C66 C65 C64 -178.5(12) . . . . ?
C56 C55 C60 C59 0.6(16) . . . . ?
N8 C54 N7 Ru2 175.3(5) . . . . ?
N8 C54 N7 C66 -2.8(9) . . . . ?
N8 C54 C53 C48 -172.9(7) . . . . ?
N8 C54 C53 C52 10.9(17) . . . . ?
N8 C61 C66 N7 0.8(16) . . . . ?
N8 C61 C66 C65 -178.5(11) . . . . ?
N8 C61 C62 C63 178.3(16) . . . . ?
N8 C55 C60 C59 -179.8(11) . . . . ?
C66 C61 N8 C54 -2.7(15) . . . . ?
C66 C61 N8 C55 -174.5(10) . . . . ?
C66 C61 C62 C63 1(2) . . . . ?
C51 C50 C49 C48 0.7(19) . . . . ?
C63 C64 C65 C66 -1.4(19) . . . . ?
C55 C56 C57 C58 3(2) . . . . ?
C55 C60 C59 C58 -3(2) . . . . ?
C53 C54 N7 Ru2 2.8(9) . . . . ?
C53 C54 N7 C66 -175.3(8) . . . . ?
C53 C54 N8 C61 174.4(11) . . . . ?
C53 C54 N8 C55 -14.1(14) . . . . ?
C53 C48 C49 C50 -0.3(19) . . . . ?
C48 C53 C52 C51 0(2) . . . . ?
C62 C61 N8 C54 179.8(16) . . . . ?
C62 C61 N8 C55 8(3) . . . . ?
C62 C61 C66 N7 178.7(14) . . . . ?
C62 C61 C66 C65 -1(2) . . . . ?
C49 C50 C51 C52 -1.0(18) . . . . ?
C52 C53 C48 Ru2 178.4(11) . . . . ?
C52 C53 C48 C49 0.1(18) . . . . ?
C65 C64 C63 C62 2.0(19) . . . . ?
C57 C56 C55 N8 179.6(12) . . . . ?
C57 C56 C55 C60 -0.7(18) . . . . ?
C57 C58 C59 C60 5(3) . . . . ?
C59 C58 C57 C56 -5(3) . . . . ?
